data_7037830
loop_
_publ_author_name
'Rosell\'o-Merino, Marta'
'Mansell, Stephen M.'

_publ_section_title
;
 Synthesis and reactivity of fluorenyl-tethered N-heterocyclic
 stannylenes.
;
_journal_issue 14
_journal_name_full 'Dalton transactions (Cambridge, England : 2003)'
_journal_page_first 6282
_journal_page_last 6293
_journal_paper_doi 10.1039/c5dt04060d
_journal_volume 45
_journal_year 2016
_chemical_formula_moiety 'C58 H68 N4 Sn2, C4 D8 O'
_chemical_formula_sum 'C62 H68 D8 N4 O Sn2'
_chemical_formula_weight 1138.69
_chemical_name_systematic
;
 ?
;
_space_group_crystal_system monoclinic
_space_group_IT_number 14
_space_group_name_Hall '-P 2yn'
_space_group_name_H-M_alt 'P 1 21/n 1'
_symmetry_space_group_name_Hall '-P 2yn'
_symmetry_space_group_name_H-M 'P 1 21/n 1'
_atom_sites_solution_hydrogens geom
_atom_sites_solution_primary direct
_audit_creation_date 2015-05-29
_audit_creation_method
;
Olex2 1.2
(compiled 2015.01.26 svn.r3151 for OlexSys, GUI svn.r4998)
;
_audit_update_record
;
2015-09-14 deposited with the CCDC.
2015-12-21 downloaded from the CCDC.
;
_cell_angle_alpha 90
_cell_angle_beta 98.884(2)
_cell_angle_gamma 90
_cell_formula_units_Z 4
_cell_length_a 10.7998(4)
_cell_length_b 17.2527(7)
_cell_length_c 29.5233(12)
_cell_measurement_reflns_used 9187
_cell_measurement_temperature 100(2)
_cell_measurement_theta_max 27.40
_cell_measurement_theta_min 2.40
_cell_volume 5435.0(4)
_computing_cell_refinement 'SAINT v7.68A (Bruker, 2009)'
_computing_data_reduction 'SAINT v7.68A (Bruker, 2009)'
_computing_molecular_graphics 'Olex2 (Dolomanov et al., 2009)'
_computing_publication_material 'Olex2 (Dolomanov et al., 2009)'
_computing_structure_refinement 'XL (Sheldrick, 2008)'
_computing_structure_solution 'XS (Sheldrick, 2008)'
_diffrn_ambient_temperature 100.0
_diffrn_measured_fraction_theta_full 0.999
_diffrn_measured_fraction_theta_max 0.996
_diffrn_measurement_device_type 'Bruker APEX-II CCD'
_diffrn_measurement_method '\f and \w scans'
_diffrn_radiation_type MoK\a
_diffrn_radiation_wavelength 0.71073
_diffrn_reflns_av_unetI/netI 0.0677
_diffrn_reflns_Laue_measured_fraction_full 0.999
_diffrn_reflns_Laue_measured_fraction_max 0.996
_diffrn_reflns_limit_h_max 13
_diffrn_reflns_limit_h_min -13
_diffrn_reflns_limit_k_max 22
_diffrn_reflns_limit_k_min 0
_diffrn_reflns_limit_l_max 38
_diffrn_reflns_limit_l_min 0
_diffrn_reflns_number 13312
_diffrn_reflns_point_group_measured_fraction_full 0.999
_diffrn_reflns_point_group_measured_fraction_max 0.996
_diffrn_reflns_theta_full 26.000
_diffrn_reflns_theta_max 27.486
_diffrn_reflns_theta_min 1.371
_diffrn_standards_number 0
_exptl_absorpt_coefficient_mu 0.963
_exptl_absorpt_correction_T_max 0.745554
_exptl_absorpt_correction_T_min 0.628161
_exptl_absorpt_correction_type multi-scan
_exptl_absorpt_process_details
;
 TWINABS-2008/4 (Bruker,2010) was used for absorption correction.
 
For component 1:
 wR2(int) was 0.0770 before and 0.0609 after correction.
 The Ratio of minimum to maximum transmission not present.
 The \l/2 correction factor is Not present
 
For component 2:
 wR2(int) was 0.1154 before and 0.0828 after correction.
 The Ratio of minimum to maximum transmission is 0.84.
 The \l/2 correction factor is Not present

Final HKLF 4 output contains 174162 reflections, Rint = 0.0932
 (67779 with I > 3sig(I), Rint = 0.0593)
;
_exptl_crystal_colour colourless
_exptl_crystal_colour_primary colourless
_exptl_crystal_density_diffrn 1.392
_exptl_crystal_description lump
_exptl_crystal_F_000 2336
_exptl_crystal_size_max 0.3
_exptl_crystal_size_mid 0.25
_exptl_crystal_size_min 0.1
_refine_diff_density_max 1.053
_refine_diff_density_min -1.886
_refine_diff_density_rms 0.148
_refine_ls_extinction_method none
_refine_ls_goodness_of_fit_ref 1.260
_refine_ls_hydrogen_treatment constr
_refine_ls_matrix_type full
_refine_ls_number_parameters 631
_refine_ls_number_reflns 13312
_refine_ls_number_restraints 0
_refine_ls_restrained_S_all 1.260
_refine_ls_R_factor_all 0.1021
_refine_ls_R_factor_gt 0.0803
_refine_ls_shift/su_max 0.000
_refine_ls_shift/su_mean 0.000
_refine_ls_structure_factor_coef Fsqd
_refine_ls_weighting_details 'w=1/[\s^2^(Fo^2^)+(0.0001P)^2^+42.4347P] where P=(Fo^2^+2Fc^2^)/3'
_refine_ls_weighting_scheme calc
_refine_ls_wR_factor_gt 0.1346
_refine_ls_wR_factor_ref 0.1411
_reflns_Friedel_coverage 0.000
_reflns_number_gt 10603
_reflns_number_total 13312
_reflns_threshold_expression 'I > 2\s(I)'
_cod_data_source_file c5dt04060d2.cif
_cod_data_source_block 5
_cod_depositor_comments 'Adding full bibliography for 7037826--7037834.cif.'
_cod_database_code 7037830
_shelxl_version_number 2014-1
_shelx_space_group_comment
;
The symmetry employed for this shelxl refinement is uniquely defined
by the following loop, which should always be used as a source of
symmetry information in preference to the above space-group names.
They are only intended as comments.
;
_shelx_estimated_absorpt_t_max 0.910
_shelx_estimated_absorpt_t_min 0.761
_olex2_refinement_description
;
1. Twinned data refinement
 Scales: 0.7724(15) 0.2276(15)
2. Fixed Uiso
 At 1.2 times of:
  All C(H) groups, All C(H,H) groups
 At 1.5 times of:
  All C(H,H,H) groups
3.a Ternary CH refined with riding coordinates:
 C1(H1), C24(H24), C27(H27), C30(H30), C53(H53), C56(H56)
3.b Secondary CH2 refined with riding coordinates:
 C14(H14A,H14B), C15(H15A,H15B), C16(H16A,H16B), C17(H17A,H17B), C43(H43A,
 H43B), C44(H44A,H44B), C45(H45A,H45B), C46(H46A,H46B), C59(D59A,D59B),
 C60(D60A,D60B), C61(D61A,D61B), C62(D62A,D62B)
3.c Aromatic/amide H refined with riding coordinates:
 C3(H3), C4(H4), C5(H5), C6(H6), C9(H9), C10(H10), C11(H11), C12(H12),
 C20(H20), C21(H21), C22(H22), C32(H32), C33(H33), C34(H34), C35(H35), C38(H38),
  C39(H39), C40(H40), C41(H41), C49(H49), C50(H50), C51(H51)
3.d Idealised Me refined as rotating group:
 C25(H25A,H25B,H25C), C26(H26A,H26B,H26C), C28(H28A,H28B,H28C), C29(H29A,H29B,
 H29C), C54(H54A,H54B,H54C), C55(H55A,H55B,H55C), C57(H57A,H57B,H57C), C58(H58A,
 H58B,H58C)
;
_olex2_submission_special_instructions 'No special instructions were received'

loop_
_space_group_symop_operation_xyz
'x, y, z'
'-x+1/2, y+1/2, -z+1/2'
'-x, -y, -z'
'x-1/2, -y-1/2, z-1/2'

loop_
_atom_site_label
_atom_site_type_symbol
_atom_site_fract_x
_atom_site_fract_y
_atom_site_fract_z
_atom_site_U_iso_or_equiv
_atom_site_adp_type
_atom_site_occupancy
_atom_site_site_symmetry_order
_atom_site_calc_flag
_atom_site_refinement_flags_posn
Sn1 Sn 0.37813(4) 0.24415(2) 0.20849(2) 0.00986(10) Uani 1 1 d .
Sn2 Sn 0.61836(4) 0.31083(2) 0.28972(2) 0.00972(10) Uani 1 1 d .
N1 N 0.5047(5) 0.3461(3) 0.22131(18) 0.0100(11) Uani 1 1 d .
N2 N 0.5164(5) 0.2133(3) 0.16989(18) 0.0113(11) Uani 1 1 d .
N3 N 0.4900(5) 0.2093(3) 0.27725(18) 0.0097(11) Uani 1 1 d .
N4 N 0.4829(5) 0.3416(3) 0.32979(19) 0.0127(12) Uani 1 1 d .
C1 C 0.2991(6) 0.5269(4) 0.1798(2) 0.0137(14) Uani 1 1 d .
H1 H 0.2479 0.5275 0.2052 0.016 Uiso 1 1 calc R
C2 C 0.2156(6) 0.5395(4) 0.1341(2) 0.0153(15) Uani 1 1 d .
C3 C 0.1159(6) 0.4946(4) 0.1131(3) 0.0197(16) Uani 1 1 d .
H3 H 0.0901 0.4499 0.1280 0.024 Uiso 1 1 calc R
C4 C 0.0551(8) 0.5158(5) 0.0703(3) 0.0290(19) Uani 1 1 d .
H4 H -0.0142 0.4862 0.0560 0.035 Uiso 1 1 calc R
C5 C 0.0942(8) 0.5799(5) 0.0482(3) 0.0304(19) Uani 1 1 d .
H5 H 0.0519 0.5933 0.0186 0.036 Uiso 1 1 calc R
C6 C 0.1940(7) 0.6249(5) 0.0684(3) 0.0255(18) Uani 1 1 d .
H6 H 0.2212 0.6682 0.0527 0.031 Uiso 1 1 calc R
C7 C 0.2535(6) 0.6053(4) 0.1120(2) 0.0163(15) Uani 1 1 d .
C8 C 0.3561(6) 0.6424(4) 0.1428(2) 0.0164(15) Uani 1 1 d .
C9 C 0.4192(7) 0.7121(4) 0.1381(3) 0.0203(16) Uani 1 1 d .
H9 H 0.4006 0.7421 0.1109 0.024 Uiso 1 1 calc R
C10 C 0.5094(7) 0.7365(4) 0.1738(3) 0.0224(17) Uani 1 1 d .
H10 H 0.5529 0.7838 0.1711 0.027 Uiso 1 1 calc R
C11 C 0.5365(6) 0.6928(5) 0.2134(3) 0.0243(17) Uani 1 1 d .
H11 H 0.5984 0.7103 0.2376 0.029 Uiso 1 1 calc R
C12 C 0.4734(7) 0.6228(4) 0.2181(3) 0.0198(16) Uani 1 1 d .
H12 H 0.4926 0.5929 0.2453 0.024 Uiso 1 1 calc R
C13 C 0.3830(6) 0.5977(4) 0.1827(2) 0.0138(14) Uani 1 1 d .
C14 C 0.3664(6) 0.4485(4) 0.1785(2) 0.0140(14) Uani 1 1 d .
H14A H 0.3022 0.4077 0.1708 0.017 Uiso 1 1 calc R
H14B H 0.4175 0.4500 0.1535 0.017 Uiso 1 1 calc R
C15 C 0.4507(6) 0.4254(4) 0.2224(2) 0.0137(14) Uani 1 1 d .
H15A H 0.5201 0.4632 0.2286 0.016 Uiso 1 1 calc R
H15B H 0.4019 0.4283 0.2481 0.016 Uiso 1 1 calc R
C16 C 0.5942(6) 0.3440(4) 0.1874(2) 0.0139(14) Uani 1 1 d .
H16A H 0.6702 0.3743 0.1992 0.017 Uiso 1 1 calc R
H16B H 0.5546 0.3675 0.1582 0.017 Uiso 1 1 calc R
C17 C 0.6302(6) 0.2605(4) 0.1793(2) 0.0144(14) Uani 1 1 d .
H17A H 0.6768 0.2580 0.1530 0.017 Uiso 1 1 calc R
H17B H 0.6851 0.2404 0.2068 0.017 Uiso 1 1 calc R
C18 C 0.4982(6) 0.1658(4) 0.1300(2) 0.0111(13) Uani 1 1 d .
C19 C 0.3976(6) 0.1805(4) 0.0945(2) 0.0162(15) Uani 1 1 d .
C20 C 0.3745(7) 0.1290(5) 0.0577(2) 0.0188(16) Uani 1 1 d .
H20 H 0.3040 0.1374 0.0346 0.023 Uiso 1 1 calc R
C21 C 0.4518(7) 0.0656(4) 0.0538(2) 0.0206(16) Uani 1 1 d .
H21 H 0.4345 0.0308 0.0287 0.025 Uiso 1 1 calc R
C22 C 0.5545(7) 0.0544(4) 0.0875(2) 0.0172(15) Uani 1 1 d .
H22 H 0.6097 0.0126 0.0844 0.021 Uiso 1 1 calc R
C23 C 0.5798(6) 0.1024(4) 0.1258(2) 0.0135(14) Uani 1 1 d .
C24 C 0.3202(7) 0.2556(5) 0.0914(2) 0.0195(15) Uani 1 1 d .
H24 H 0.3422 0.2833 0.1214 0.023 Uiso 1 1 calc R
C25 C 0.1781(7) 0.2408(5) 0.0841(3) 0.0293(19) Uani 1 1 d .
H25A H 0.1528 0.2159 0.0543 0.044 Uiso 1 1 calc GR
H25B H 0.1337 0.2902 0.0849 0.044 Uiso 1 1 calc GR
H25C H 0.1573 0.2069 0.1085 0.044 Uiso 1 1 calc GR
C26 C 0.3558(8) 0.3084(5) 0.0544(3) 0.0290(19) Uani 1 1 d .
H26A H 0.4456 0.3200 0.0610 0.043 Uiso 1 1 calc GR
H26B H 0.3078 0.3567 0.0537 0.043 Uiso 1 1 calc GR
H26C H 0.3370 0.2825 0.0246 0.043 Uiso 1 1 calc GR
C27 C 0.6944(7) 0.0866(4) 0.1609(2) 0.0189(15) Uani 1 1 d .
H27 H 0.6876 0.1197 0.1882 0.023 Uiso 1 1 calc R
C28 C 0.7052(8) 0.0027(4) 0.1775(3) 0.0258(18) Uani 1 1 d .
H28A H 0.6280 -0.0124 0.1888 0.039 Uiso 1 1 calc GR
H28B H 0.7764 -0.0022 0.2023 0.039 Uiso 1 1 calc GR
H28C H 0.7183 -0.0313 0.1520 0.039 Uiso 1 1 calc GR
C29 C 0.8156(7) 0.1102(5) 0.1431(3) 0.0273(18) Uani 1 1 d .
H29A H 0.8276 0.0769 0.1172 0.041 Uiso 1 1 calc GR
H29B H 0.8870 0.1043 0.1677 0.041 Uiso 1 1 calc GR
H29C H 0.8093 0.1643 0.1330 0.041 Uiso 1 1 calc GR
C30 C 0.6936(6) 0.0278(4) 0.3177(2) 0.0136(14) Uani 1 1 d .
H30 H 0.7445 0.0288 0.2921 0.016 Uiso 1 1 calc R
C31 C 0.6106(6) -0.0447(4) 0.3136(2) 0.0136(14) Uani 1 1 d .
C32 C 0.5194(7) -0.0679(4) 0.2778(3) 0.0193(15) Uani 1 1 d .
H32 H 0.4990 -0.0366 0.2513 0.023 Uiso 1 1 calc R
C33 C 0.4582(6) -0.1383(5) 0.2817(3) 0.0227(17) Uani 1 1 d .
H33 H 0.3945 -0.1545 0.2578 0.027 Uiso 1 1 calc R
C34 C 0.4889(7) -0.1842(5) 0.3197(3) 0.0234(17) Uani 1 1 d .
H34 H 0.4459 -0.2318 0.3215 0.028 Uiso 1 1 calc R
C35 C 0.5814(6) -0.1628(4) 0.3557(3) 0.0174(15) Uani 1 1 d .
H35 H 0.6031 -0.1953 0.3817 0.021 Uiso 1 1 calc R
C36 C 0.6411(6) -0.0919(4) 0.3520(2) 0.0121(13) Uani 1 1 d .
C37 C 0.7435(6) -0.0560(4) 0.3830(2) 0.0145(14) Uani 1 1 d .
C38 C 0.8089(7) -0.0799(5) 0.4252(3) 0.0226(16) Uani 1 1 d .
H38 H 0.7852 -0.1259 0.4394 0.027 Uiso 1 1 calc R
C39 C 0.9082(8) -0.0358(5) 0.4461(3) 0.0280(19) Uani 1 1 d .
H39 H 0.9544 -0.0521 0.4746 0.034 Uiso 1 1 calc R
C40 C 0.9412(7) 0.0327(5) 0.4256(3) 0.0269(18) Uani 1 1 d .
H40 H 1.0097 0.0625 0.4404 0.032 Uiso 1 1 calc R
C41 C 0.8763(7) 0.0577(4) 0.3845(3) 0.0199(16) Uani 1 1 d .
H41 H 0.8983 0.1047 0.3710 0.024 Uiso 1 1 calc R
C42 C 0.7787(6) 0.0132(4) 0.3630(2) 0.0140(14) Uani 1 1 d .
C43 C 0.6257(6) 0.1062(4) 0.3200(2) 0.0141(14) Uani 1 1 d .
H43A H 0.5721 0.1031 0.3443 0.017 Uiso 1 1 calc R
H43B H 0.6892 0.1469 0.3290 0.017 Uiso 1 1 calc R
C44 C 0.5445(6) 0.1303(4) 0.2753(2) 0.0156(14) Uani 1 1 d .
H44A H 0.5959 0.1287 0.2503 0.019 Uiso 1 1 calc R
H44B H 0.4756 0.0924 0.2678 0.019 Uiso 1 1 calc R
C45 C 0.4032(6) 0.2126(4) 0.3108(2) 0.0159(15) Uani 1 1 d .
H45A H 0.4429 0.1884 0.3398 0.019 Uiso 1 1 calc R
H45B H 0.3266 0.1828 0.2991 0.019 Uiso 1 1 calc R
C46 C 0.3682(6) 0.2951(4) 0.3198(2) 0.0140(14) Uani 1 1 d .
H46A H 0.3136 0.3163 0.2926 0.017 Uiso 1 1 calc R
H46B H 0.3216 0.2969 0.3461 0.017 Uiso 1 1 calc R
C47 C 0.5008(6) 0.3908(4) 0.3689(2) 0.0118(13) Uani 1 1 d .
C48 C 0.6029(6) 0.3773(4) 0.4044(2) 0.0152(15) Uani 1 1 d .
C49 C 0.6226(7) 0.4289(5) 0.4410(2) 0.0196(16) Uani 1 1 d .
H49 H 0.6920 0.4212 0.4646 0.024 Uiso 1 1 calc R
C50 C 0.5438(7) 0.4911(4) 0.4440(2) 0.0188(16) Uani 1 1 d .
H50 H 0.5607 0.5262 0.4690 0.023 Uiso 1 1 calc R
C51 C 0.4402(7) 0.5024(4) 0.4108(2) 0.0189(16) Uani 1 1 d .
H51 H 0.3836 0.5435 0.4138 0.023 Uiso 1 1 calc R
C52 C 0.4184(6) 0.4529(4) 0.3724(2) 0.0140(14) Uani 1 1 d .
C53 C 0.6822(7) 0.3042(5) 0.4071(2) 0.0179(15) Uani 1 1 d .
H53 H 0.6716 0.2816 0.3756 0.021 Uiso 1 1 calc R
C54 C 0.8220(7) 0.3171(5) 0.4221(3) 0.030(2) Uani 1 1 d .
H54A H 0.8537 0.3525 0.4005 0.045 Uiso 1 1 calc GR
H54B H 0.8661 0.2674 0.4224 0.045 Uiso 1 1 calc GR
H54C H 0.8363 0.3398 0.4529 0.045 Uiso 1 1 calc GR
C55 C 0.6312(8) 0.2447(5) 0.4380(3) 0.0297(19) Uani 1 1 d .
H55A H 0.6369 0.2656 0.4691 0.045 Uiso 1 1 calc GR
H55B H 0.6806 0.1969 0.4387 0.045 Uiso 1 1 calc GR
H55C H 0.5434 0.2333 0.4258 0.045 Uiso 1 1 calc GR
C56 C 0.3027(7) 0.4686(4) 0.3369(2) 0.0170(15) Uani 1 1 d .
H56 H 0.3090 0.4350 0.3097 0.020 Uiso 1 1 calc R
C57 C 0.2947(9) 0.5524(5) 0.3203(3) 0.032(2) Uani 1 1 d .
H57A H 0.2828 0.5867 0.3458 0.048 Uiso 1 1 calc GR
H57B H 0.2237 0.5580 0.2955 0.048 Uiso 1 1 calc GR
H57C H 0.3724 0.5664 0.3090 0.048 Uiso 1 1 calc GR
C58 C 0.1827(7) 0.4464(5) 0.3548(3) 0.0276(19) Uani 1 1 d .
H58A H 0.1866 0.3917 0.3638 0.041 Uiso 1 1 calc GR
H58B H 0.1108 0.4546 0.3306 0.041 Uiso 1 1 calc GR
H58C H 0.1733 0.4786 0.3814 0.041 Uiso 1 1 calc GR
O1 O 0.7708(5) 0.2496(3) 0.0286(2) 0.0331(14) Uani 1 1 d .
C59 C 0.8688(7) 0.2085(5) 0.0129(3) 0.0273(18) Uani 1 1 d .
D59A D 0.9111 0.1739 0.0373 0.033 Uiso 1 1 calc R
D59B D 0.9316 0.2449 0.0038 0.033 Uiso 1 1 calc R
C60 C 0.8089(8) 0.1623(5) -0.0275(3) 0.031(2) Uani 1 1 d .
D60A D 0.8589 0.1157 -0.0321 0.037 Uiso 1 1 calc R
D60B D 0.7971 0.1938 -0.0558 0.037 Uiso 1 1 calc R
C61 C 0.6841(9) 0.1408(5) -0.0131(3) 0.035(2) Uani 1 1 d .
D61A D 0.6194 0.1310 -0.0401 0.042 Uiso 1 1 calc R
D61B D 0.6922 0.0944 0.0069 0.042 Uiso 1 1 calc R
C62 C 0.6535(7) 0.2123(5) 0.0128(3) 0.0293(19) Uani 1 1 d .
D62A D 0.5975 0.2473 -0.0076 0.035 Uiso 1 1 calc R
D62B D 0.6113 0.1977 0.0390 0.035 Uiso 1 1 calc R

loop_
_atom_site_aniso_label
_atom_site_aniso_U_11
_atom_site_aniso_U_22
_atom_site_aniso_U_33
_atom_site_aniso_U_23
_atom_site_aniso_U_13
_atom_site_aniso_U_12
Sn1 0.00756(19) 0.0101(2) 0.0119(2) -0.00172(19) 0.00140(15) 0.00056(18)
Sn2 0.00741(19) 0.0118(2) 0.0100(2) -0.00118(19) 0.00125(15) -0.00041(18)
N1 0.013(3) 0.006(3) 0.010(3) -0.001(2) 0.002(2) 0.004(2)
N2 0.008(2) 0.014(3) 0.013(3) -0.002(2) 0.005(2) -0.005(2)
N3 0.006(2) 0.011(3) 0.012(3) -0.001(2) 0.001(2) 0.005(2)
N4 0.012(3) 0.010(3) 0.016(3) -0.004(2) 0.002(2) 0.001(2)
C1 0.015(3) 0.010(3) 0.018(4) 0.003(3) 0.005(3) 0.000(3)
C2 0.013(3) 0.011(4) 0.024(4) 0.003(3) 0.010(3) 0.004(3)
C3 0.013(3) 0.018(4) 0.029(4) 0.002(3) 0.006(3) 0.001(3)
C4 0.029(4) 0.027(5) 0.029(5) -0.005(4) -0.001(3) -0.003(4)
C5 0.034(5) 0.031(5) 0.022(4) 0.004(4) -0.008(3) 0.006(4)
C6 0.028(4) 0.023(4) 0.024(4) 0.011(3) 0.001(3) 0.005(3)
C7 0.011(3) 0.017(4) 0.023(4) -0.001(3) 0.007(3) 0.005(3)
C8 0.016(3) 0.016(4) 0.019(4) 0.005(3) 0.009(3) 0.007(3)
C9 0.024(4) 0.012(4) 0.025(4) 0.007(3) 0.007(3) 0.007(3)
C10 0.019(4) 0.010(4) 0.040(5) 0.000(3) 0.010(3) 0.000(3)
C11 0.014(3) 0.019(4) 0.039(5) -0.008(4) 0.000(3) 0.003(3)
C12 0.021(4) 0.016(4) 0.023(4) 0.000(3) 0.003(3) 0.003(3)
C13 0.012(3) 0.012(4) 0.019(4) -0.001(3) 0.007(3) 0.005(3)
C14 0.011(3) 0.011(4) 0.019(4) 0.000(3) 0.001(3) 0.002(3)
C15 0.021(3) 0.007(3) 0.016(3) 0.002(3) 0.008(3) 0.005(3)
C16 0.010(3) 0.016(4) 0.016(4) 0.001(3) 0.004(3) -0.001(3)
C17 0.015(3) 0.010(3) 0.018(4) -0.003(3) 0.001(3) 0.002(3)
C18 0.012(3) 0.013(3) 0.010(3) -0.002(3) 0.005(2) -0.001(2)
C19 0.016(3) 0.020(4) 0.013(3) -0.001(3) 0.004(3) -0.001(3)
C20 0.017(3) 0.028(4) 0.011(3) 0.001(3) 0.003(3) -0.005(3)
C21 0.029(4) 0.020(4) 0.015(4) -0.011(3) 0.008(3) -0.006(3)
C22 0.023(4) 0.012(4) 0.020(4) 0.002(3) 0.014(3) -0.001(3)
C23 0.016(3) 0.012(4) 0.015(3) -0.001(3) 0.008(3) -0.003(3)
C24 0.018(3) 0.024(4) 0.015(4) 0.000(3) 0.000(3) 0.004(3)
C25 0.022(4) 0.043(6) 0.024(4) 0.004(4) 0.007(3) 0.004(4)
C26 0.028(4) 0.027(5) 0.030(5) 0.006(4) -0.001(3) 0.005(4)
C27 0.024(4) 0.016(4) 0.018(4) 0.001(3) 0.004(3) 0.006(3)
C28 0.036(4) 0.014(4) 0.028(4) -0.001(3) 0.006(3) 0.013(3)
C29 0.020(4) 0.030(5) 0.032(5) -0.007(4) 0.005(3) 0.003(3)
C30 0.013(3) 0.012(4) 0.017(4) 0.003(3) 0.005(3) 0.004(3)
C31 0.015(3) 0.014(4) 0.013(3) 0.003(3) 0.007(3) 0.004(3)
C32 0.022(4) 0.017(4) 0.019(4) -0.003(3) 0.002(3) 0.004(3)
C33 0.014(3) 0.022(4) 0.029(4) -0.007(3) -0.005(3) 0.000(3)
C34 0.022(4) 0.017(4) 0.033(4) -0.003(3) 0.010(3) -0.002(3)
C35 0.015(3) 0.012(4) 0.027(4) 0.002(3) 0.008(3) 0.006(3)
C36 0.008(3) 0.010(3) 0.020(4) -0.002(3) 0.004(3) 0.004(2)
C37 0.016(3) 0.013(4) 0.016(4) 0.005(3) 0.006(3) 0.003(3)
C38 0.027(4) 0.017(4) 0.022(4) 0.007(3) 0.000(3) 0.000(3)
C39 0.033(4) 0.031(5) 0.017(4) 0.007(3) -0.005(3) 0.008(4)
C40 0.023(4) 0.030(5) 0.026(4) 0.002(4) -0.003(3) -0.009(3)
C41 0.018(3) 0.016(4) 0.025(4) 0.004(3) 0.000(3) -0.004(3)
C42 0.014(3) 0.012(4) 0.017(4) 0.003(3) 0.003(3) 0.008(3)
C43 0.018(3) 0.009(3) 0.016(4) 0.002(3) 0.003(3) 0.004(3)
C44 0.018(3) 0.015(4) 0.012(3) 0.001(3) -0.002(3) 0.003(3)
C45 0.018(3) 0.011(4) 0.019(4) -0.003(3) 0.006(3) 0.001(3)
C46 0.015(3) 0.014(4) 0.014(3) -0.004(3) 0.007(3) 0.000(3)
C47 0.013(3) 0.017(4) 0.006(3) 0.001(3) 0.005(2) -0.004(3)
C48 0.015(3) 0.023(4) 0.008(3) 0.002(3) 0.005(3) -0.002(3)
C49 0.023(4) 0.024(4) 0.012(4) 0.001(3) 0.002(3) -0.003(3)
C50 0.029(4) 0.019(4) 0.010(3) -0.006(3) 0.007(3) -0.007(3)
C51 0.033(4) 0.013(4) 0.012(4) -0.001(3) 0.009(3) -0.003(3)
C52 0.013(3) 0.016(4) 0.015(4) 0.002(3) 0.008(3) 0.000(3)
C53 0.024(4) 0.024(4) 0.003(3) 0.002(3) -0.003(3) 0.002(3)
C54 0.026(4) 0.035(5) 0.030(5) 0.008(4) 0.006(3) 0.008(4)
C55 0.027(4) 0.020(4) 0.041(5) 0.012(4) -0.001(4) 0.004(3)
C56 0.025(4) 0.012(4) 0.014(4) -0.002(3) 0.005(3) 0.009(3)
C57 0.047(5) 0.024(5) 0.024(4) 0.008(4) 0.002(4) 0.015(4)
C58 0.019(4) 0.034(5) 0.031(5) -0.004(4) 0.007(3) 0.011(3)
O1 0.030(3) 0.023(3) 0.050(4) -0.018(3) 0.016(3) -0.002(2)
C59 0.023(4) 0.035(5) 0.024(4) 0.001(4) 0.004(3) 0.001(3)
C60 0.035(5) 0.029(5) 0.030(5) 0.003(4) 0.006(4) 0.010(4)
C61 0.046(5) 0.024(5) 0.041(5) -0.014(4) 0.024(4) -0.012(4)
C62 0.021(4) 0.024(5) 0.047(5) -0.002(4) 0.015(4) -0.009(3)

loop_
_atom_type_symbol
_atom_type_description
_atom_type_scat_dispersion_real
_atom_type_scat_dispersion_imag
_atom_type_scat_source
C C 0.0033 0.0016 'International Tables Vol C Tables 4.2.6.8 and 6.1.1.4'
D D 0.0000 0.0000 'International Tables Vol C Tables 4.2.6.8 and 6.1.1.4'
H H 0.0000 0.0000 'International Tables Vol C Tables 4.2.6.8 and 6.1.1.4'
N N 0.0061 0.0033 'International Tables Vol C Tables 4.2.6.8 and 6.1.1.4'
O O 0.0106 0.0060 'International Tables Vol C Tables 4.2.6.8 and 6.1.1.4'
Sn Sn -0.6537 1.4246 'International Tables Vol C Tables 4.2.6.8 and 6.1.1.4'

loop_
_geom_angle_atom_site_label_1
_geom_angle_atom_site_label_2
_geom_angle_atom_site_label_3
_geom_angle
N1 Sn1 N3 80.17(19)
N2 Sn1 N1 79.7(2)
N2 Sn1 N3 95.4(2)
N3 Sn2 N1 80.04(19)
N4 Sn2 N1 96.1(2)
N4 Sn2 N3 79.7(2)
Sn1 N1 Sn2 100.0(2)
C15 N1 Sn1 119.8(4)
C15 N1 Sn2 112.6(4)
C15 N1 C16 109.4(5)
C16 N1 Sn1 108.1(4)
C16 N1 Sn2 105.8(4)
C17 N2 Sn1 113.9(4)
C18 N2 Sn1 125.5(4)
C18 N2 C17 118.8(5)
Sn2 N3 Sn1 99.8(2)
C44 N3 Sn1 111.4(4)
C44 N3 Sn2 119.1(4)
C45 N3 Sn1 106.6(4)
C45 N3 Sn2 107.7(4)
C45 N3 C44 111.1(5)
C46 N4 Sn2 113.0(4)
C47 N4 Sn2 126.3(4)
C47 N4 C46 119.7(5)
C2 C1 H1 110.1
C2 C1 C14 108.8(6)
C13 C1 H1 110.1
C13 C1 C2 101.8(5)
C13 C1 C14 115.5(5)
C14 C1 H1 110.1
C3 C2 C1 129.1(6)
C3 C2 C7 120.3(7)
C7 C2 C1 110.7(6)
C2 C3 H3 120.4
C4 C3 C2 119.1(7)
C4 C3 H3 120.4
C3 C4 H4 119.7
C3 C4 C5 120.5(7)
C5 C4 H4 119.7
C4 C5 H5 119.4
C4 C5 C6 121.2(7)
C6 C5 H5 119.4
C5 C6 H6 120.7
C5 C6 C7 118.7(7)
C7 C6 H6 120.7
C2 C7 C8 108.2(6)
C6 C7 C2 120.1(7)
C6 C7 C8 131.7(7)
C9 C8 C7 130.2(7)
C9 C8 C13 121.0(7)
C13 C8 C7 108.7(6)
C8 C9 H9 120.6
C10 C9 C8 118.8(7)
C10 C9 H9 120.6
C9 C10 H10 119.7
C11 C10 C9 120.6(7)
C11 C10 H10 119.7
C10 C11 H11 119.7
C10 C11 C12 120.7(7)
C12 C11 H11 119.7
C11 C12 H12 120.3
C13 C12 C11 119.4(7)
C13 C12 H12 120.3
C8 C13 C1 110.5(6)
C12 C13 C1 129.9(6)
C12 C13 C8 119.6(7)
C1 C14 H14A 108.3
C1 C14 H14B 108.3
H14A C14 H14B 107.4
C15 C14 C1 115.7(6)
C15 C14 H14A 108.3
C15 C14 H14B 108.3
N1 C15 C14 114.1(6)
N1 C15 H15A 108.7
N1 C15 H15B 108.7
C14 C15 H15A 108.7
C14 C15 H15B 108.7
H15A C15 H15B 107.6
N1 C16 H16A 109.8
N1 C16 H16B 109.8
N1 C16 C17 109.6(6)
H16A C16 H16B 108.2
C17 C16 H16A 109.8
C17 C16 H16B 109.8
N2 C17 C16 109.3(5)
N2 C17 H17A 109.8
N2 C17 H17B 109.8
C16 C17 H17A 109.8
C16 C17 H17B 109.8
H17A C17 H17B 108.3
C19 C18 N2 120.2(6)
C19 C18 C23 119.3(6)
C23 C18 N2 120.5(6)
C18 C19 C24 123.0(6)
C20 C19 C18 119.2(7)
C20 C19 C24 117.5(6)
C19 C20 H20 119.1
C21 C20 C19 121.8(7)
C21 C20 H20 119.1
C20 C21 H21 120.8
C22 C21 C20 118.4(7)
C22 C21 H21 120.8
C21 C22 H22 118.8
C21 C22 C23 122.4(7)
C23 C22 H22 118.8
C18 C23 C27 122.1(6)
C22 C23 C18 118.8(6)
C22 C23 C27 119.1(6)
C19 C24 H24 107.4
C19 C24 C25 112.9(7)
C25 C24 H24 107.4
C26 C24 C19 110.6(6)
C26 C24 H24 107.4
C26 C24 C25 110.9(6)
C24 C25 H25A 109.5
C24 C25 H25B 109.5
C24 C25 H25C 109.5
H25A C25 H25B 109.5
H25A C25 H25C 109.5
H25B C25 H25C 109.5
C24 C26 H26A 109.5
C24 C26 H26B 109.5
C24 C26 H26C 109.5
H26A C26 H26B 109.5
H26A C26 H26C 109.5
H26B C26 H26C 109.5
C23 C27 H27 107.2
C23 C27 C28 113.9(6)
C23 C27 C29 111.6(6)
C28 C27 H27 107.2
C28 C27 C29 109.5(6)
C29 C27 H27 107.2
C27 C28 H28A 109.5
C27 C28 H28B 109.5
C27 C28 H28C 109.5
H28A C28 H28B 109.5
H28A C28 H28C 109.5
H28B C28 H28C 109.5
C27 C29 H29A 109.5
C27 C29 H29B 109.5
C27 C29 H29C 109.5
H29A C29 H29B 109.5
H29A C29 H29C 109.5
H29B C29 H29C 109.5
C31 C30 H30 109.8
C31 C30 C43 116.2(5)
C42 C30 H30 109.8
C42 C30 C31 101.5(5)
C42 C30 C43 109.3(6)
C43 C30 H30 109.8
C32 C31 C30 129.3(6)
C32 C31 C36 120.1(7)
C36 C31 C30 110.6(6)
C31 C32 H32 120.7
C31 C32 C33 118.6(7)
C33 C32 H32 120.7
C32 C33 H33 119.6
C34 C33 C32 120.8(7)
C34 C33 H33 119.6
C33 C34 H34 119.1
C33 C34 C35 121.7(7)
C35 C34 H34 119.1
C34 C35 H35 121.3
C34 C35 C36 117.4(7)
C36 C35 H35 121.3
C31 C36 C37 108.8(6)
C35 C36 C31 121.4(6)
C35 C36 C37 129.7(6)
C38 C37 C36 131.5(7)
C38 C37 C42 119.4(7)
C42 C37 C36 109.0(6)
C37 C38 H38 120.4
C39 C38 C37 119.1(7)
C39 C38 H38 120.4
C38 C39 H39 119.8
C38 C39 C40 120.3(7)
C40 C39 H39 119.8
C39 C40 H40 119.4
C41 C40 C39 121.2(7)
C41 C40 H40 119.4
C40 C41 H41 120.6
C42 C41 C40 118.8(7)
C42 C41 H41 120.6
C37 C42 C30 110.0(6)
C41 C42 C30 128.8(6)
C41 C42 C37 121.2(6)
C30 C43 H43A 108.7
C30 C43 H43B 108.7
H43A C43 H43B 107.6
C44 C43 C30 114.4(6)
C44 C43 H43A 108.7
C44 C43 H43B 108.7
N3 C44 C43 113.2(6)
N3 C44 H44A 108.9
N3 C44 H44B 108.9
C43 C44 H44A 108.9
C43 C44 H44B 108.9
H44A C44 H44B 107.8
N3 C45 H45A 109.4
N3 C45 H45B 109.4
N3 C45 C46 111.1(6)
H45A C45 H45B 108.0
C46 C45 H45A 109.4
C46 C45 H45B 109.4
N4 C46 C45 109.0(5)
N4 C46 H46A 109.9
N4 C46 H46B 109.9
C45 C46 H46A 109.9
C45 C46 H46B 109.9
H46A C46 H46B 108.3
C48 C47 N4 119.6(6)
C52 C47 N4 120.5(6)
C52 C47 C48 119.9(6)
C47 C48 C53 122.9(6)
C49 C48 C47 118.5(7)
C49 C48 C53 118.2(6)
C48 C49 H49 119.2
C50 C49 C48 121.7(7)
C50 C49 H49 119.2
C49 C50 H50 119.9
C49 C50 C51 120.2(7)
C51 C50 H50 119.9
C50 C51 H51 119.9
C50 C51 C52 120.2(7)
C52 C51 H51 119.9
C47 C52 C51 119.5(6)
C47 C52 C56 123.0(6)
C51 C52 C56 117.6(6)
C48 C53 H53 107.0
C48 C53 C54 114.8(7)
C48 C53 C55 109.8(6)
C54 C53 H53 107.0
C54 C53 C55 111.0(6)
C55 C53 H53 107.0
C53 C54 H54A 109.5
C53 C54 H54B 109.5
C53 C54 H54C 109.5
H54A C54 H54B 109.5
H54A C54 H54C 109.5
H54B C54 H54C 109.5
C53 C55 H55A 109.5
C53 C55 H55B 109.5
C53 C55 H55C 109.5
H55A C55 H55B 109.5
H55A C55 H55C 109.5
H55B C55 H55C 109.5
C52 C56 H56 107.4
C57 C56 C52 112.9(6)
C57 C56 H56 107.4
C58 C56 C52 111.6(6)
C58 C56 H56 107.4
C58 C56 C57 109.9(6)
C56 C57 H57A 109.5
C56 C57 H57B 109.5
C56 C57 H57C 109.5
H57A C57 H57B 109.5
H57A C57 H57C 109.5
H57B C57 H57C 109.5
C56 C58 H58A 109.5
C56 C58 H58B 109.5
C56 C58 H58C 109.5
H58A C58 H58B 109.5
H58A C58 H58C 109.5
H58B C58 H58C 109.5
C59 O1 C62 109.7(6)
O1 C59 D59A 110.5
O1 C59 D59B 110.5
O1 C59 C60 106.0(6)
D59A C59 D59B 108.7
C60 C59 D59A 110.5
C60 C59 D59B 110.5
C59 C60 D60A 111.5
C59 C60 D60B 111.5
C59 C60 C61 101.6(7)
D60A C60 D60B 109.3
C61 C60 D60A 111.5
C61 C60 D60B 111.5
C60 C61 D61A 111.3
C60 C61 D61B 111.3
D61A C61 D61B 109.2
C62 C61 C60 102.3(7)
C62 C61 D61A 111.3
C62 C61 D61B 111.3
O1 C62 C61 106.2(6)
O1 C62 D62A 110.5
O1 C62 D62B 110.5
C61 C62 D62A 110.5
C61 C62 D62B 110.5
D62A C62 D62B 108.7

loop_
_geom_bond_atom_site_label_1
_geom_bond_atom_site_label_2
_geom_bond_distance
Sn1 N1 2.223(5)
Sn1 N2 2.083(5)
Sn1 N3 2.277(5)
Sn2 N1 2.278(5)
Sn2 N3 2.229(5)
Sn2 N4 2.087(6)
N1 C15 1.490(8)
N1 C16 1.495(8)
N2 C17 1.465(8)
N2 C18 1.423(8)
N3 C44 1.490(8)
N3 C45 1.465(8)
N4 C46 1.467(8)
N4 C47 1.423(8)
C1 H1 1.0000
C1 C2 1.517(10)
C1 C13 1.516(9)
C1 C14 1.539(9)
C2 C3 1.392(10)
C2 C7 1.403(10)
C3 H3 0.9500
C3 C4 1.379(11)
C4 H4 0.9500
C4 C5 1.384(12)
C5 H5 0.9500
C5 C6 1.385(11)
C6 H6 0.9500
C6 C7 1.389(10)
C7 C8 1.467(10)
C8 C9 1.399(10)
C8 C13 1.402(10)
C9 H9 0.9500
C9 C10 1.387(11)
C10 H10 0.9500
C10 C11 1.383(11)
C11 H11 0.9500
C11 C12 1.404(11)
C12 H12 0.9500
C12 C13 1.384(10)
C14 H14A 0.9900
C14 H14B 0.9900
C14 C15 1.518(9)
C15 H15A 0.9900
C15 H15B 0.9900
C16 H16A 0.9900
C16 H16B 0.9900
C16 C17 1.520(9)
C17 H17A 0.9900
C17 H17B 0.9900
C18 C19 1.412(9)
C18 C23 1.421(9)
C19 C20 1.396(10)
C19 C24 1.537(10)
C20 H20 0.9500
C20 C21 1.391(11)
C21 H21 0.9500
C21 C22 1.383(10)
C22 H22 0.9500
C22 C23 1.394(10)
C23 C27 1.512(10)
C24 H24 1.0000
C24 C25 1.538(10)
C24 C26 1.517(11)
C25 H25A 0.9800
C25 H25B 0.9800
C25 H25C 0.9800
C26 H26A 0.9800
C26 H26B 0.9800
C26 H26C 0.9800
C27 H27 1.0000
C27 C28 1.527(10)
C27 C29 1.538(10)
C28 H28A 0.9800
C28 H28B 0.9800
C28 H28C 0.9800
C29 H29A 0.9800
C29 H29B 0.9800
C29 H29C 0.9800
C30 H30 1.0000
C30 C31 1.532(10)
C30 C42 1.524(9)
C30 C43 1.545(9)
C31 C32 1.387(10)
C31 C36 1.395(9)
C32 H32 0.9500
C32 C33 1.396(11)
C33 H33 0.9500
C33 C34 1.371(11)
C34 H34 0.9500
C34 C35 1.391(10)
C35 H35 0.9500
C35 C36 1.394(10)
C36 C37 1.459(9)
C37 C38 1.398(10)
C37 C42 1.409(10)
C38 H38 0.9500
C38 C39 1.381(11)
C39 H39 0.9500
C39 C40 1.399(11)
C40 H40 0.9500
C40 C41 1.376(10)
C41 H41 0.9500
C41 C42 1.376(10)
C43 H43A 0.9900
C43 H43B 0.9900
C43 C44 1.525(9)
C44 H44A 0.9900
C44 H44B 0.9900
C45 H45A 0.9900
C45 H45B 0.9900
C45 C46 1.507(9)
C46 H46A 0.9900
C46 H46B 0.9900
C47 C48 1.418(9)
C47 C52 1.407(9)
C48 C49 1.393(10)
C48 C53 1.519(10)
C49 H49 0.9500
C49 C50 1.380(11)
C50 H50 0.9500
C50 C51 1.384(10)
C51 H51 0.9500
C51 C52 1.407(10)
C52 C56 1.526(9)
C53 H53 1.0000
C53 C54 1.523(10)
C53 C55 1.530(11)
C54 H54A 0.9800
C54 H54B 0.9800
C54 H54C 0.9800
C55 H55A 0.9800
C55 H55B 0.9800
C55 H55C 0.9800
C56 H56 1.0000
C56 C57 1.525(10)
C56 C58 1.522(10)
C57 H57A 0.9800
C57 H57B 0.9800
C57 H57C 0.9800
C58 H58A 0.9800
C58 H58B 0.9800
C58 H58C 0.9800
O1 C59 1.410(9)
O1 C62 1.434(9)
C59 D59A 0.9900
C59 D59B 0.9900
C59 C60 1.496(11)
C60 D60A 0.9900
C60 D60B 0.9900
C60 C61 1.521(11)
C61 D61A 0.9900
C61 D61B 0.9900
C61 C62 1.515(11)
C62 D62A 0.9900
C62 D62B 0.9900

loop_
_geom_torsion_atom_site_label_1
_geom_torsion_atom_site_label_2
_geom_torsion_atom_site_label_3
_geom_torsion_atom_site_label_4
_geom_torsion
Sn1 N1 C15 C14 -58.6(7)
Sn1 N1 C16 C17 -37.0(6)
Sn1 N2 C17 C16 -37.6(7)
Sn1 N2 C18 C19 48.5(8)
Sn1 N2 C18 C23 -130.6(5)
Sn1 N3 C44 C43 177.2(4)
Sn1 N3 C45 C46 -69.9(6)
Sn2 N1 C15 C14 -175.7(4)
Sn2 N1 C16 C17 69.3(5)
Sn2 N3 C44 C43 61.8(7)
Sn2 N3 C45 C46 36.5(6)
Sn2 N4 C46 C45 38.2(7)
Sn2 N4 C47 C48 -50.1(8)
Sn2 N4 C47 C52 129.5(6)
N1 C16 C17 N2 49.3(7)
N2 C18 C19 C20 -174.0(6)
N2 C18 C19 C24 12.9(10)
N2 C18 C23 C22 176.1(6)
N2 C18 C23 C27 -5.2(10)
N3 C45 C46 N4 -50.0(7)
N4 C47 C48 C49 176.4(6)
N4 C47 C48 C53 -11.2(10)
N4 C47 C52 C51 -178.1(6)
N4 C47 C52 C56 3.7(10)
C1 C2 C3 C4 -177.8(7)
C1 C2 C7 C6 176.3(7)
C1 C2 C7 C8 -4.1(8)
C1 C14 C15 N1 174.7(5)
C2 C1 C13 C8 -3.2(7)
C2 C1 C13 C12 174.7(7)
C2 C1 C14 C15 -177.8(6)
C2 C3 C4 C5 1.4(12)
C2 C7 C8 C9 -174.8(7)
C2 C7 C8 C13 2.0(8)
C3 C2 C7 C6 -1.8(10)
C3 C2 C7 C8 177.7(6)
C3 C4 C5 C6 -0.8(13)
C4 C5 C6 C7 -1.1(13)
C5 C6 C7 C2 2.4(11)
C5 C6 C7 C8 -177.0(8)
C6 C7 C8 C9 4.6(13)
C6 C7 C8 C13 -178.6(8)
C7 C2 C3 C4 -0.1(11)
C7 C8 C9 C10 176.4(7)
C7 C8 C13 C1 1.0(8)
C7 C8 C13 C12 -177.2(6)
C8 C9 C10 C11 0.0(11)
C9 C8 C13 C1 178.1(6)
C9 C8 C13 C12 -0.1(10)
C9 C10 C11 C12 0.1(11)
C10 C11 C12 C13 -0.2(11)
C11 C12 C13 C1 -177.6(7)
C11 C12 C13 C8 0.2(10)
C13 C1 C2 C3 -177.6(7)
C13 C1 C2 C7 4.5(7)
C13 C1 C14 C15 68.5(8)
C13 C8 C9 C10 0.0(10)
C14 C1 C2 C3 60.0(9)
C14 C1 C2 C7 -117.9(6)
C14 C1 C13 C8 114.4(7)
C14 C1 C13 C12 -67.6(10)
C15 N1 C16 C17 -169.1(5)
C16 N1 C15 C14 67.0(7)
C17 N2 C18 C19 -115.4(7)
C17 N2 C18 C23 65.5(8)
C18 N2 C17 C16 128.1(6)
C18 C19 C20 C21 -3.4(11)
C18 C19 C24 C25 -130.2(7)
C18 C19 C24 C26 104.8(8)
C18 C23 C27 C28 130.5(7)
C18 C23 C27 C29 -104.9(8)
C19 C18 C23 C22 -2.9(10)
C19 C18 C23 C27 175.7(6)
C19 C20 C21 C22 -0.4(11)
C20 C19 C24 C25 56.6(9)
C20 C19 C24 C26 -68.3(8)
C20 C21 C22 C23 2.7(11)
C21 C22 C23 C18 -1.0(10)
C21 C22 C23 C27 -179.7(7)
C22 C23 C27 C28 -50.8(9)
C22 C23 C27 C29 73.7(8)
C23 C18 C19 C20 5.1(10)
C23 C18 C19 C24 -168.0(6)
C24 C19 C20 C21 170.0(7)
C30 C31 C32 C33 178.2(7)
C30 C31 C36 C35 -177.7(6)
C30 C31 C36 C37 -0.6(8)
C30 C43 C44 N3 -174.5(6)
C31 C30 C42 C37 -2.9(7)
C31 C30 C42 C41 177.9(7)
C31 C30 C43 C44 -70.1(8)
C31 C32 C33 C34 -1.1(11)
C31 C36 C37 C38 -179.0(8)
C31 C36 C37 C42 -1.4(8)
C32 C31 C36 C35 -0.2(10)
C32 C31 C36 C37 177.0(6)
C32 C33 C34 C35 0.1(12)
C33 C34 C35 C36 0.9(11)
C34 C35 C36 C31 -0.9(10)
C34 C35 C36 C37 -177.4(7)
C35 C36 C37 C38 -2.2(13)
C35 C36 C37 C42 175.5(7)
C36 C31 C32 C33 1.2(10)
C36 C37 C38 C39 176.2(7)
C36 C37 C42 C30 2.7(8)
C36 C37 C42 C41 -178.0(7)
C37 C38 C39 C40 1.3(13)
C38 C37 C42 C30 -179.2(6)
C38 C37 C42 C41 0.0(11)
C38 C39 C40 C41 -0.1(13)
C39 C40 C41 C42 -1.1(13)
C40 C41 C42 C30 -179.7(7)
C40 C41 C42 C37 1.2(11)
C42 C30 C31 C32 -175.2(7)
C42 C30 C31 C36 2.1(7)
C42 C30 C43 C44 175.8(6)
C42 C37 C38 C39 -1.3(11)
C43 C30 C31 C32 66.3(9)
C43 C30 C31 C36 -116.4(6)
C43 C30 C42 C37 120.4(6)
C43 C30 C42 C41 -58.7(9)
C44 N3 C45 C46 168.6(5)
C45 N3 C44 C43 -64.2(7)
C46 N4 C47 C48 117.7(7)
C46 N4 C47 C52 -62.7(9)
C47 N4 C46 C45 -131.1(6)
C47 C48 C49 C50 1.6(11)
C47 C48 C53 C54 140.2(7)
C47 C48 C53 C55 -94.0(8)
C47 C52 C56 C57 -129.6(7)
C47 C52 C56 C58 106.0(8)
C48 C47 C52 C51 1.6(10)
C48 C47 C52 C56 -176.7(6)
C48 C49 C50 C51 1.7(11)
C49 C48 C53 C54 -47.4(9)
C49 C48 C53 C55 78.4(8)
C49 C50 C51 C52 -3.4(11)
C50 C51 C52 C47 1.8(10)
C50 C51 C52 C56 -179.8(6)
C51 C52 C56 C57 52.1(9)
C51 C52 C56 C58 -72.3(8)
C52 C47 C48 C49 -3.2(10)
C52 C47 C48 C53 169.2(6)
C53 C48 C49 C50 -171.2(7)
O1 C59 C60 C61 -35.5(9)
C59 O1 C62 C61 2.4(9)
C59 C60 C61 C62 35.6(9)
C60 C61 C62 O1 -24.2(9)
C62 O1 C59 C60 21.2(9)

loop_
_twin_individual_id
_twin_individual_mass_fraction_refined
1 0.7724(15)
2 0.2276(15)
